data_7157747
loop_
_publ_author_name
'Nakaike, Yumi'
'Yoshida, Yusuke'
'Yokoyama, Soichi'
'Ito, Akitaka'
'Nishiwaki, Nagatoshi'

_publ_section_title
;
 Synthesis and intramolecular ring transformation of
 N,N&#x2032;-dialkylated 2,6,9-triazabicyclo[3.3.1]nonadienes
;
_journal_issue 44
_journal_name_full 'Organic &amp; Biomolecular Chemistry'
_journal_page_first 9109
_journal_page_last 9116
_journal_paper_doi 10.1039/D0OB01950J
_journal_volume 18
_journal_year 2020
_chemical_formula_moiety 'C12 H19 N5 O4'
_chemical_formula_sum 'C12 H19 N5 O4'
_chemical_formula_weight 297.32
_chemical_name_systematic KUTYY-26bicycloPr
_space_group_crystal_system monoclinic
_space_group_IT_number 14
_space_group_name_Hall '-P 2ybc'
_space_group_name_H-M_alt 'P 1 21/c 1'
_atom_sites_solution_hydrogens mixed
_atom_sites_solution_primary dual
_audit_creation_date 2020-09-07
_audit_creation_method
;
Olex2 1.3-ac4
(compiled 2019.04.23 svn.r3594 for Rigaku Oxford Diffraction, GUI svn.r5739)
;
_audit_update_record
;
2020-09-07 deposited with the CCDC.	2020-10-28 downloaded from the CCDC.
;
_cell_angle_alpha 90
_cell_angle_beta 105.159(4)
_cell_angle_gamma 90
_cell_formula_units_Z 4
_cell_length_a 17.8252(6)
_cell_length_b 7.4804(2)
_cell_length_c 10.9523(4)
_cell_measurement_reflns_used 7233
_cell_measurement_temperature 123.15
_cell_measurement_theta_max 30.0420
_cell_measurement_theta_min 2.3500
_cell_volume 1409.56(8)
_computing_cell_refinement 'CrysAlisPro 1.171.40.47a (Rigaku OD, 2019)'
_computing_data_collection 'CrysAlisPro 1.171.40.47a (Rigaku OD, 2019)'
_computing_data_reduction 'CrysAlisPro 1.171.40.47a (Rigaku OD, 2019)'
_computing_molecular_graphics 'Olex2 (Dolomanov et al., 2009)'
_computing_publication_material 'Olex2 (Dolomanov et al., 2009)'
_computing_structure_refinement 'ShelXL (Sheldrick, 2015)'
_computing_structure_solution 'ShelXT (Sheldrick, 2015)'
_diffrn_ambient_temperature 123.15
_diffrn_detector 'Rigaku HyPix-6000 area detector'
_diffrn_detector_area_resol_mean 10.0
_diffrn_detector_type 'HPC area detector'
_diffrn_measured_fraction_theta_full 1.000
_diffrn_measured_fraction_theta_max 0.999
_diffrn_measurement_details
;
List of Runs (angles in degrees, time in seconds):

  # Type    Start    End  Width  t~exp~   \w     \q     \k     \f   Frames
#--------------------------------------------------------------------------
  1  \w    -13.00  13.00   0.50   32.49    --   12.40  88.00 -84.00   52
  2  \w    -22.00  11.00   0.50   32.49    --  -13.03  57.00-180.00   66
  3  \w    -53.00  43.00   0.50   32.49    --  -13.03  88.00 -84.00  192
  4  \w    -41.00  50.00   0.50   32.49    --   12.40 -88.00 159.00  182
  5  \w    -22.00  27.00   0.50   32.49    --  -13.03 -99.00   0.00   98
  6  \w    -97.00 -50.00   0.50   32.49    --  -13.03-178.00 -60.00   94
;
_diffrn_measurement_device 'four-circle diffractometer'
_diffrn_measurement_device_type 'Rigaku XtaLAB Synergy-S'
_diffrn_measurement_method '\w scans'
_diffrn_orient_matrix_type 'CrysAlisPro convention (1999,Acta A55,543-557)'
_diffrn_orient_matrix_UB_11 0.0008564000
_diffrn_orient_matrix_UB_12 -0.0677688000
_diffrn_orient_matrix_UB_13 -0.0449692000
_diffrn_orient_matrix_UB_21 0.0246485000
_diffrn_orient_matrix_UB_22 -0.0523405000
_diffrn_orient_matrix_UB_23 0.0481149000
_diffrn_orient_matrix_UB_31 -0.0330102000
_diffrn_orient_matrix_UB_32 -0.0408378000
_diffrn_orient_matrix_UB_33 0.0128480000
_diffrn_radiation_monochromator 'multi-layer mirror optics'
_diffrn_radiation_probe x-ray
_diffrn_radiation_type 'Mo K\a'
_diffrn_radiation_wavelength 0.71073
_diffrn_reflns_av_R_equivalents 0.0230
_diffrn_reflns_av_unetI/netI 0.0238
_diffrn_reflns_Laue_measured_fraction_full 1.000
_diffrn_reflns_Laue_measured_fraction_max 0.999
_diffrn_reflns_limit_h_max 22
_diffrn_reflns_limit_h_min -22
_diffrn_reflns_limit_k_max 9
_diffrn_reflns_limit_k_min -9
_diffrn_reflns_limit_l_max 13
_diffrn_reflns_limit_l_min -13
_diffrn_reflns_number 10670
_diffrn_reflns_point_group_measured_fraction_full 1.000
_diffrn_reflns_point_group_measured_fraction_max 0.999
_diffrn_reflns_theta_full 25.242
_diffrn_reflns_theta_max 26.370
_diffrn_reflns_theta_min 2.368
_diffrn_source 'microfocus sealed X-ray tube'
_diffrn_source_type PhotonJet-S
_exptl_absorpt_coefficient_mu 0.107
_exptl_absorpt_correction_T_max 1.000
_exptl_absorpt_correction_T_min 0.775
_exptl_absorpt_correction_type gaussian
_exptl_absorpt_process_details
;
CrysAlisPro 1.171.40.47a (Rigaku Oxford Diffraction, 2019)
Numerical absorption correction based on gaussian integration over
			a multifaceted crystal model
Empirical absorption correction using spherical harmonics,
 implemented in SCALE3 ABSPACK scaling algorithm.
;
_exptl_crystal_colour 'clear yellow'
_exptl_crystal_colour_lustre clear
_exptl_crystal_colour_primary yellow
_exptl_crystal_density_diffrn 1.401
_exptl_crystal_description needle
_exptl_crystal_F_000 632
_exptl_crystal_size_max 0.294
_exptl_crystal_size_mid 0.082
_exptl_crystal_size_min 0.033
_refine_diff_density_max 0.248
_refine_diff_density_min -0.231
_refine_diff_density_rms 0.041
_refine_ls_extinction_method none
_refine_ls_goodness_of_fit_ref 1.053
_refine_ls_hydrogen_treatment constr
_refine_ls_matrix_type full
_refine_ls_number_parameters 192
_refine_ls_number_reflns 2885
_refine_ls_number_restraints 0
_refine_ls_restrained_S_all 1.053
_refine_ls_R_factor_all 0.0408
_refine_ls_R_factor_gt 0.0343
_refine_ls_shift/su_max 0.000
_refine_ls_shift/su_mean 0.000
_refine_ls_structure_factor_coef Fsqd
_refine_ls_weighting_details 'w=1/[\s^2^(Fo^2^)+(0.0385P)^2^+0.5226P] where P=(Fo^2^+2Fc^2^)/3'
_refine_ls_weighting_scheme calc
_refine_ls_wR_factor_gt 0.0841
_refine_ls_wR_factor_ref 0.0871
_reflns_Friedel_coverage 0.000
_reflns_number_gt 2478
_reflns_number_total 2885
_reflns_threshold_expression 'I > 2\s(I)'
_cod_data_source_file d0ob01950j2.cif
_cod_data_source_block 20190520_331bicyclopr_2
_cod_database_code 7157747
_shelx_shelxl_version_number 2018/3
_chemical_oxdiff_formula 'C12 H19 N5 O4 '
_shelx_space_group_comment
;
The symmetry employed for this shelxl refinement is uniquely defined
by the following loop, which should always be used as a source of
symmetry information in preference to the above space-group names.
They are only intended as comments.
;
_diffrn_oxdiff_digest_frames
;
019ef3b83a4f11bd2c3af873548cfad25d00684aed1
;
_reflns_odcompleteness_completeness 99.87
_reflns_odcompleteness_iscentric 1
_reflns_odcompleteness_theta 26.32
_olex2_refinement_description
;
1. Fixed Uiso
 At 1.2 times of:
  All C(H) groups, All C(H,H) groups, All N(H) groups
 At 1.5 times of:
  All C(H,H,H) groups
2.a Riding coordinates:
 N009(H009)
2.b Ternary CH refined with riding coordinates:
 C00D(H00D), C00E(H00E)
2.c Secondary CH2 refined with riding coordinates:
 C00G(H00B,H00C), C00H(H00G,H00H), C00I(H00I,H00J), C00J(H00K,H00L)
2.d Aromatic/amide H refined with riding coordinates:
 C00A(H00A), C00F(H00F)
2.e Idealised Me refined as rotating group:
 C00K(H00M,H00N,H00O), C00L(H00P,H00Q,H00R)
;
_olex2_date_sample_data_collection 2019-05-20
_olex2_submission_original_sample_id KUTYY-26bicycloPr
_olex2_submission_special_instructions 'No special instructions were received'
_oxdiff_exptl_absorpt_empirical_details
;
Empirical correction (ABSPACK) includes:
- Absorption correction using spherical harmonics
- Frame scaling
;
_oxdiff_exptl_absorpt_empirical_full_max 1.084
_oxdiff_exptl_absorpt_empirical_full_min 0.815

loop_
_space_group_symop_operation_xyz
'x, y, z'
'-x, y+1/2, -z+1/2'
'-x, -y, -z'
'x, -y-1/2, z-1/2'

loop_
_atom_site_label
_atom_site_type_symbol
_atom_site_fract_x
_atom_site_fract_y
_atom_site_fract_z
_atom_site_U_iso_or_equiv
_atom_site_adp_type
_atom_site_occupancy
_atom_site_site_symmetry_order
_atom_site_calc_flag
_atom_site_refinement_flags_posn
_atom_site_refinement_flags_adp
_atom_site_refinement_flags_occupancy
_atom_site_disorder_assembly
_atom_site_disorder_group
O001 O 0.33583(5) 0.85769(12) 0.47639(8) 0.0220(2) Uani 1 1 d . . . . .
O002 O 0.14554(5) 0.07451(12) 0.37514(8) 0.0223(2) Uani 1 1 d . . . . .
O003 O 0.42281(5) 0.69327(12) 0.42194(9) 0.0217(2) Uani 1 1 d . . . . .
O004 O 0.06970(5) 0.25741(14) 0.24329(10) 0.0264(2) Uani 1 1 d . . . . .
N005 N 0.33551(6) 0.32660(14) 0.32576(10) 0.0155(2) Uani 1 1 d . . . . .
N006 N 0.16301(6) 0.60835(14) 0.22209(10) 0.0163(2) Uani 1 1 d . . . . .
N007 N 0.13592(6) 0.20418(14) 0.29985(10) 0.0177(2) Uani 1 1 d . . . . .
N008 N 0.35363(6) 0.73533(14) 0.41035(10) 0.0164(2) Uani 1 1 d . . . . .
N009 N 0.25703(6) 0.44938(14) 0.13820(9) 0.0157(2) Uani 1 1 d . . . . .
H009 H 0.254271 0.520763 0.073304 0.019 Uiso 1 1 d R . . . .
C00A C 0.22015(7) 0.70081(17) 0.29657(11) 0.0160(3) Uani 1 1 d . . . . .
H00A H 0.208672 0.809391 0.332896 0.019 Uiso 1 1 calc R . . . .
C00B C 0.29617(7) 0.64264(16) 0.32258(11) 0.0153(3) Uani 1 1 d . . . . .
C00C C 0.19969(7) 0.29231(16) 0.27638(11) 0.0156(3) Uani 1 1 d . . . . .
C00D C 0.18489(7) 0.43363(16) 0.17508(11) 0.0154(3) Uani 1 1 d . . . . .
H00D H 0.142535 0.393137 0.100978 0.018 Uiso 1 1 calc R . . . .
C00E C 0.31991(7) 0.49195(16) 0.24902(11) 0.0155(3) Uani 1 1 d . . . . .
H00E H 0.367344 0.526962 0.222175 0.019 Uiso 1 1 calc R . . . .
C00F C 0.27363(7) 0.23740(16) 0.33712(11) 0.0155(3) Uani 1 1 d . . . . .
H00F H 0.280429 0.133126 0.388366 0.019 Uiso 1 1 calc R . . . .
C00G C 0.41509(7) 0.25605(18) 0.37040(13) 0.0200(3) Uani 1 1 d . . . . .
H00B H 0.415401 0.156340 0.429977 0.024 Uiso 1 1 calc R . . . .
H00C H 0.449575 0.351188 0.416906 0.024 Uiso 1 1 calc R . . . .
C00H C 0.08333(7) 0.67862(19) 0.17704(13) 0.0227(3) Uani 1 1 d . . . . .
H00G H 0.075958 0.775942 0.234052 0.027 Uiso 1 1 calc R . . . .
H00H H 0.045957 0.582281 0.180972 0.027 Uiso 1 1 calc R . . . .
C00I C 0.44679(8) 0.18962(19) 0.26207(14) 0.0258(3) Uani 1 1 d . . . . .
H00I H 0.451477 0.292437 0.207627 0.031 Uiso 1 1 calc R . . . .
H00J H 0.499579 0.140559 0.297619 0.031 Uiso 1 1 calc R . . . .
C00J C 0.06574(9) 0.7498(2) 0.04230(14) 0.0331(4) Uani 1 1 d . . . . .
H00K H 0.074089 0.652758 -0.014175 0.040 Uiso 1 1 calc R . . . .
H00L H 0.010260 0.784502 0.014826 0.040 Uiso 1 1 calc R . . . .
C00K C 0.39671(9) 0.0470(2) 0.18091(14) 0.0308(3) Uani 1 1 d . . . . .
H00M H 0.422183 0.004539 0.117159 0.046 Uiso 1 1 calc GR . . . .
H00N H 0.345849 0.097733 0.138707 0.046 Uiso 1 1 calc GR . . . .
H00O H 0.389796 -0.053267 0.234536 0.046 Uiso 1 1 calc GR . . . .
C00L C 0.11509(11) 0.9093(2) 0.02720(15) 0.0425(4) Uani 1 1 d . . . . .
H00P H 0.098804 0.952397 -0.060264 0.064 Uiso 1 1 calc GR . . . .
H00Q H 0.169864 0.873655 0.047423 0.064 Uiso 1 1 calc GR . . . .
H00R H 0.108482 1.004898 0.084687 0.064 Uiso 1 1 calc GR . . . .

loop_
_atom_site_aniso_label
_atom_site_aniso_U_11
_atom_site_aniso_U_22
_atom_site_aniso_U_33
_atom_site_aniso_U_23
_atom_site_aniso_U_13
_atom_site_aniso_U_12
O001 0.0242(5) 0.0200(5) 0.0210(5) -0.0049(4) 0.0044(4) 0.0022(4)
O002 0.0252(5) 0.0217(5) 0.0213(5) 0.0036(4) 0.0083(4) -0.0033(4)
O003 0.0127(4) 0.0266(5) 0.0247(5) -0.0006(4) 0.0027(4) 0.0008(4)
O004 0.0128(5) 0.0355(6) 0.0302(5) 0.0050(4) 0.0040(4) 0.0000(4)
N005 0.0126(5) 0.0175(5) 0.0157(5) 0.0003(4) 0.0028(4) 0.0027(4)
N006 0.0125(5) 0.0197(6) 0.0165(5) 0.0011(4) 0.0035(4) 0.0039(4)
N007 0.0174(6) 0.0205(6) 0.0158(5) -0.0015(4) 0.0055(4) -0.0018(4)
N008 0.0168(5) 0.0161(5) 0.0165(5) 0.0027(4) 0.0048(4) 0.0004(4)
N009 0.0142(5) 0.0212(5) 0.0123(5) 0.0022(4) 0.0044(4) 0.0010(4)
C00A 0.0180(6) 0.0171(6) 0.0141(6) 0.0016(5) 0.0061(5) 0.0019(5)
C00B 0.0146(6) 0.0168(6) 0.0145(6) 0.0009(5) 0.0037(5) -0.0005(5)
C00C 0.0153(6) 0.0177(6) 0.0146(6) -0.0005(5) 0.0053(5) -0.0014(5)
C00D 0.0129(6) 0.0186(6) 0.0144(6) -0.0008(5) 0.0030(5) 0.0012(5)
C00E 0.0137(6) 0.0175(6) 0.0156(6) 0.0007(5) 0.0045(5) 0.0004(5)
C00F 0.0177(6) 0.0157(6) 0.0135(6) -0.0003(5) 0.0048(5) 0.0006(5)
C00G 0.0128(6) 0.0220(7) 0.0232(7) -0.0003(5) 0.0009(5) 0.0036(5)
C00H 0.0126(6) 0.0279(7) 0.0262(7) -0.0025(6) 0.0028(5) 0.0063(5)
C00I 0.0217(7) 0.0241(7) 0.0349(8) 0.0017(6) 0.0133(6) 0.0055(6)
C00J 0.0332(8) 0.0385(9) 0.0211(7) -0.0051(6) -0.0048(6) 0.0199(7)
C00K 0.0408(9) 0.0281(8) 0.0272(7) -0.0031(6) 0.0152(7) 0.0037(7)
C00L 0.0688(12) 0.0379(9) 0.0224(7) 0.0083(7) 0.0147(8) 0.0205(9)

loop_
_atom_type_symbol
_atom_type_description
_atom_type_scat_dispersion_real
_atom_type_scat_dispersion_imag
_atom_type_scat_source
C C 0.0033 0.0016 'International Tables Vol C Tables 4.2.6.8 and 6.1.1.4'
H H 0.0000 0.0000 'International Tables Vol C Tables 4.2.6.8 and 6.1.1.4'
N N 0.0061 0.0033 'International Tables Vol C Tables 4.2.6.8 and 6.1.1.4'
O O 0.0106 0.0060 'International Tables Vol C Tables 4.2.6.8 and 6.1.1.4'

loop_
_exptl_crystal_face_index_h
_exptl_crystal_face_index_k
_exptl_crystal_face_index_l
_exptl_crystal_face_perp_dist
-3 -10 3 0.1404
-25 0 6 0.0354
5 10 -3 0.1370
25 -1 -6 0.0320
9 7 -11 0.0998
24 0 0 0.0324
1 -2 -2 0.1322
2 0 1 0.0320
-2 0 -1 0.0463
-1 0 1 0.0160
1 0 -1 0.0174
-1 -1 1 0.1146
0 -1 1 0.1196
0 0 -1 0.0288
-1 -1 -2 0.0977
0 0 1 0.0174

loop_
_geom_angle_atom_site_label_1
_geom_angle_atom_site_label_2
_geom_angle_atom_site_label_3
_geom_angle
_geom_angle_site_symmetry_1
_geom_angle_site_symmetry_3
_geom_angle_publ_flag
C00F N005 C00E 115.94(10) . . ?
C00F N005 C00G 122.87(11) . . ?
C00G N005 C00E 120.65(10) . . ?
C00A N006 C00D 116.24(10) . . ?
C00A N006 C00H 122.68(11) . . ?
C00H N006 C00D 120.84(10) . . ?
O002 N007 C00C 120.55(10) . . ?
O004 N007 O002 121.48(10) . . ?
O004 N007 C00C 117.97(11) . . ?
O001 N008 C00B 120.58(10) . . ?
O003 N008 O001 121.12(10) . . ?
O003 N008 C00B 118.30(10) . . ?
C00D N009 C00E 109.34(9) . . ?
N006 C00A C00B 121.27(11) . . ?
N008 C00B C00E 118.83(10) . . ?
C00A C00B N008 119.39(11) . . ?
C00A C00B C00E 121.50(11) . . ?
N007 C00C C00D 118.28(10) . . ?
C00F C00C N007 119.60(11) . . ?
C00F C00C C00D 121.84(11) . . ?
N006 C00D C00C 111.82(9) . . ?
N009 C00D N006 110.83(10) . . ?
N009 C00D C00C 105.38(10) . . ?
N005 C00E C00B 111.00(9) . . ?
N009 C00E N005 106.26(10) . . ?
N009 C00E C00B 110.26(10) . . ?
N005 C00F C00C 121.43(11) . . ?
N005 C00G C00I 112.30(11) . . ?
N006 C00H C00J 112.69(11) . . ?
C00K C00I C00G 113.78(11) . . ?
C00L C00J C00H 113.74(12) . . ?

loop_
_geom_bond_atom_site_label_1
_geom_bond_atom_site_label_2
_geom_bond_distance
_geom_bond_site_symmetry_2
_geom_bond_publ_flag
O001 N008 1.2576(13) . ?
O002 N007 1.2555(14) . ?
O003 N008 1.2465(13) . ?
O004 N007 1.2463(14) . ?
N005 C00E 1.4803(15) . ?
N005 C00F 1.3226(16) . ?
N005 C00G 1.4720(16) . ?
N006 C00A 1.3215(16) . ?
N006 C00D 1.4935(16) . ?
N006 C00H 1.4733(16) . ?
N007 C00C 1.3947(16) . ?
N008 C00B 1.3925(16) . ?
N009 C00D 1.4498(15) . ?
N009 C00E 1.4558(16) . ?
C00A C00B 1.3803(17) . ?
C00B C00E 1.5090(17) . ?
C00C C00D 1.5051(17) . ?
C00C C00F 1.3748(17) . ?
C00G C00I 1.5248(19) . ?
C00H C00J 1.522(2) . ?
C00I C00K 1.520(2) . ?
C00J C00L 1.517(3) . ?

loop_
_exptl_oxdiff_crystal_face_indexfrac_h
_exptl_oxdiff_crystal_face_indexfrac_k
_exptl_oxdiff_crystal_face_indexfrac_l
_exptl_oxdiff_crystal_face_x
_exptl_oxdiff_crystal_face_y
_exptl_oxdiff_crystal_face_z
-2.5953 -10.3589 2.7186 0.5775 0.6090 0.5436
-24.8697 -0.0107 6.1900 -0.2989 -0.3146 0.9009
4.6446 10.2149 -3.1996 -0.5444 -0.5741 -0.6116
24.8651 -0.5123 -6.0842 0.3296 0.3470 -0.8781
8.5487 7.4364 -10.6497 -0.0177 -0.6909 -0.7227
24.3003 0.1295 -0.0805 0.0157 0.5883 -0.8085
1.0000 -2.0000 -2.0000 0.2263 0.0331 0.0230
2.0000 -0.0000 1.0000 -0.0433 0.0974 -0.0532
-2.0000 0.0000 -1.0000 0.0433 -0.0974 0.0532
-1.0000 0.0000 1.0000 -0.0458 0.0235 0.0459
1.0000 -0.0000 -1.0000 0.0458 -0.0235 -0.0459
-1.0000 -1.0000 1.0000 0.0219 0.0758 0.0867
-0.0000 -1.0000 1.0000 0.0228 0.1005 0.0537
0.0000 -0.0000 -1.0000 0.0450 -0.0481 -0.0128
-1.0000 -1.0000 -2.0000 0.1569 -0.0685 0.0482
-0.0000 0.0000 1.0000 -0.0450 0.0481 0.0128
